data_4105704
loop_
_publ_author_name
'Charles W. Machan'
'Alexander M. Spokoyny'
'Matthew R. Jones'
'Amy A. Sarjeant'
'Charlotte L. Stern'
'Chad A. Mirkin'

_publ_contact_author_address
;
Department of Chemistry and the International Institute for Nanotechnology, 
Northwestern University, 2145 Sheridan Road, Evanston, IL, 60208, USA.
;
_publ_contact_author_email chadnano@northwestern.edu
_publ_contact_author_fax 847-467-5123
_publ_contact_author_name 'Chad A. Mirkin'
_publ_section_title
;
 Plasticity of the Nickel(II) Coordination Environment in Complexes with
 Hemilabile Phosphino Thioether Ligands
;
_journal_name_full 'Journal of the American Chemical Society'
_journal_page_first 3023
_journal_page_last 3033
_journal_paper_doi 10.1021/ja109624m
_journal_volume 133
_journal_year 2011
_chemical_formula_sum 'C30 H34 F12 Ni P4 S2'
_chemical_formula_weight 869.28
_chemical_name_systematic
; 
 ? 
;
_space_group_IT_number 14
_symmetry_cell_setting monoclinic
_symmetry_space_group_name_Hall '-P 2yn'
_symmetry_space_group_name_H-M 'P 1 21/n 1'
_atom_sites_solution_hydrogens geom
_atom_sites_solution_primary direct
_atom_sites_solution_secondary difmap
_audit_creation_method SHELXL-97
_audit_update_record
;
2010-04-08 # Formatted by publCIF
;
_cell_angle_alpha 90.00
_cell_angle_beta 94.676(8)
_cell_angle_gamma 90.00
_cell_formula_units_Z 2
_cell_length_a 10.363(8)
_cell_length_b 14.232(12)
_cell_length_c 11.796(10)
_cell_measurement_reflns_used 9912
_cell_measurement_temperature 100(2)
_cell_measurement_theta_max 30.03
_cell_measurement_theta_min 2.25
_cell_volume 1734(2)
_computing_cell_refinement 'SAINT V7.23A (Bruker, 2005)'
_computing_data_collection 'APEX2 V2.1-4 (Bruker, 2007)'
_computing_data_reduction 'Bruker SAINT'
_computing_molecular_graphics 'Bruker SHELXTL'
_computing_publication_material 'Bruker SHELXTL'
_computing_structure_refinement 'SHELXL-97 (Sheldrick, 1997)'
_computing_structure_solution 'SHELXS-97 (Sheldrick, 1990)'
_diffrn_ambient_temperature 100(2)
_diffrn_measured_fraction_theta_full 0.993
_diffrn_measured_fraction_theta_max 0.993
_diffrn_measurement_device_type 'CCD area detector'
_diffrn_measurement_method 'phi and omega scans'
_diffrn_radiation_monochromator graphite
_diffrn_radiation_source 'fine-focus sealed tube'
_diffrn_radiation_type MoK\a
_diffrn_radiation_wavelength 0.71073
_diffrn_reflns_av_R_equivalents 0.0527
_diffrn_reflns_av_sigmaI/netI 0.0311
_diffrn_reflns_limit_h_max 14
_diffrn_reflns_limit_h_min -14
_diffrn_reflns_limit_k_max 19
_diffrn_reflns_limit_k_min -19
_diffrn_reflns_limit_l_max 16
_diffrn_reflns_limit_l_min -16
_diffrn_reflns_number 40735
_diffrn_reflns_theta_full 29.95
_diffrn_reflns_theta_max 29.95
_diffrn_reflns_theta_min 2.25
_exptl_absorpt_coefficient_mu 0.952
_exptl_absorpt_correction_T_max 0.8790
_exptl_absorpt_correction_T_min 0.7310
_exptl_absorpt_correction_type numerical
_exptl_absorpt_process_details face-indexed
_exptl_crystal_colour yellow
_exptl_crystal_density_diffrn 1.665
_exptl_crystal_description block
_exptl_crystal_F_000 884
_exptl_crystal_size_max 0.35
_exptl_crystal_size_mid 0.16
_exptl_crystal_size_min 0.14
_refine_diff_density_max 0.515
_refine_diff_density_min -0.314
_refine_diff_density_rms 0.073
_refine_ls_extinction_method none
_refine_ls_goodness_of_fit_ref 1.001
_refine_ls_hydrogen_treatment constr
_refine_ls_matrix_type full
_refine_ls_number_parameters 224
_refine_ls_number_reflns 5005
_refine_ls_number_restraints 0
_refine_ls_restrained_S_all 1.001
_refine_ls_R_factor_all 0.0380
_refine_ls_R_factor_gt 0.0296
_refine_ls_shift/su_max 0.002
_refine_ls_shift/su_mean 0.000
_refine_ls_structure_factor_coef Fsqd
_refine_ls_weighting_details 'calc w=1/[\s^2^(Fo^2^)+(0.0491P)^2^+0.0000P] where P=(Fo^2^+2Fc^2^)/3'
_refine_ls_weighting_scheme calc
_refine_ls_wR_factor_gt 0.0758
_refine_ls_wR_factor_ref 0.0791
_reflns_number_gt 4114
_reflns_number_total 5005
_reflns_threshold_expression >2sigma(I)
_cod_data_source_file ja109624m_si_002_5.cif
_cod_data_source_block n0193
_cod_database_code 4105704

loop_
_symmetry_equiv_pos_as_xyz
'x, y, z'
'-x+1/2, y+1/2, -z+1/2'
'-x, -y, -z'
'x-1/2, -y-1/2, z-1/2'

loop_
_atom_site_label
_atom_site_type_symbol
_atom_site_fract_x
_atom_site_fract_y
_atom_site_fract_z
_atom_site_U_iso_or_equiv
_atom_site_adp_type
_atom_site_occupancy
_atom_site_symmetry_multiplicity
_atom_site_calc_flag
_atom_site_refinement_flags
Ni1 Ni 0.0000 1.0000 0.0000 0.01295(7) Uani 1 2 d S
S1 S -0.05605(3) 1.06082(2) 0.15969(3) 0.01553(8) Uani 1 1 d .
P1 P 0.12540(3) 0.90076(2) 0.10599(3) 0.01393(8) Uani 1 1 d .
P2 P 0.22890(4) 0.79002(3) 0.55615(4) 0.02227(10) Uani 1 1 d .
C2 C 0.04307(14) 0.89082(10) 0.23676(12) 0.0173(3) Uani 1 1 d .
H2A H -0.0409 0.8582 0.2218 0.021 Uiso 1 1 calc R
H2B H 0.0969 0.8550 0.2950 0.021 Uiso 1 1 calc R
F4 F 0.12305(11) 0.71767(8) 0.59508(10) 0.0412(3) Uani 1 1 d .
F3 F 0.33467(9) 0.70633(7) 0.56075(9) 0.0332(2) Uani 1 1 d .
F2 F 0.33472(9) 0.86243(7) 0.51638(9) 0.0340(2) Uani 1 1 d .
F6 F 0.18946(10) 0.76306(7) 0.42554(8) 0.0340(2) Uani 1 1 d .
C3 C 0.02745(14) 1.17243(10) 0.18572(13) 0.0211(3) Uani 1 1 d .
H3A H 0.0071 1.1975 0.2595 0.032 Uiso 1 1 calc R
H3B H -0.0009 1.2171 0.1256 0.032 Uiso 1 1 calc R
H3C H 0.1211 1.1627 0.1860 0.032 Uiso 1 1 calc R
C4 C 0.28301(13) 0.95254(10) 0.14651(12) 0.0165(3) Uani 1 1 d .
F1 F 0.12299(10) 0.87282(8) 0.54866(13) 0.0556(4) Uani 1 1 d .
C1 C 0.02212(14) 0.99098(10) 0.27748(12) 0.0190(3) Uani 1 1 d .
H1A H 0.1063 1.0195 0.3040 0.023 Uiso 1 1 calc R
H1B H -0.0333 0.9903 0.3420 0.023 Uiso 1 1 calc R
C11 C 0.11339(14) 0.70209(10) 0.10255(13) 0.0200(3) Uani 1 1 d .
H11 H 0.0477 0.7065 0.1540 0.024 Uiso 1 1 calc R
F5 F 0.27123(14) 0.81495(10) 0.68602(10) 0.0575(4) Uani 1 1 d .
C10 C 0.16937(13) 0.78339(10) 0.06210(12) 0.0157(3) Uani 1 1 d .
C9 C 0.36636(14) 0.90559(10) 0.22785(13) 0.0211(3) Uani 1 1 d .
H9 H 0.3374 0.8511 0.2648 0.025 Uiso 1 1 calc R
C12 C 0.15436(15) 0.61413(11) 0.06702(14) 0.0237(3) Uani 1 1 d .
H12 H 0.1156 0.5588 0.0939 0.028 Uiso 1 1 calc R
C13 C 0.25096(15) 0.60684(11) -0.00707(13) 0.0231(3) Uani 1 1 d .
H13 H 0.2789 0.5468 -0.0303 0.028 Uiso 1 1 calc R
C15 C 0.26681(15) 0.77558(11) -0.01357(14) 0.0228(3) Uani 1 1 d .
H15 H 0.3051 0.8307 -0.0415 0.027 Uiso 1 1 calc R
C14 C 0.30720(15) 0.68814(11) -0.04753(14) 0.0253(3) Uani 1 1 d .
H14 H 0.3733 0.6833 -0.0985 0.030 Uiso 1 1 calc R
C8 C 0.49152(15) 0.93919(11) 0.25402(14) 0.0254(3) Uani 1 1 d .
H8 H 0.5484 0.9072 0.3083 0.031 Uiso 1 1 calc R
C6 C 0.45054(15) 1.06674(12) 0.12195(15) 0.0266(3) Uani 1 1 d .
H6 H 0.4792 1.1222 0.0868 0.032 Uiso 1 1 calc R
C5 C 0.32514(14) 1.03333(11) 0.09383(13) 0.0210(3) Uani 1 1 d .
H5 H 0.2690 1.0655 0.0392 0.025 Uiso 1 1 calc R
C7 C 0.53323(15) 1.01965(12) 0.20068(14) 0.0266(3) Uani 1 1 d .
H7 H 0.6187 1.0423 0.2184 0.032 Uiso 1 1 calc R

loop_
_atom_site_aniso_label
_atom_site_aniso_U_11
_atom_site_aniso_U_22
_atom_site_aniso_U_33
_atom_site_aniso_U_23
_atom_site_aniso_U_13
_atom_site_aniso_U_12
Ni1 0.01234(12) 0.01400(13) 0.01255(13) -0.00032(9) 0.00129(9) 0.00119(8)
S1 0.01511(16) 0.01646(17) 0.01523(17) -0.00158(13) 0.00251(12) 0.00071(12)
P1 0.01247(16) 0.01478(17) 0.01462(17) 0.00067(13) 0.00154(12) 0.00094(12)
P2 0.0219(2) 0.0211(2) 0.0247(2) -0.00277(15) 0.00683(16) -0.00218(14)
C2 0.0183(7) 0.0196(7) 0.0142(7) 0.0010(5) 0.0026(5) 0.0007(5)
F4 0.0430(6) 0.0380(6) 0.0458(7) -0.0102(5) 0.0225(5) -0.0195(5)
F3 0.0285(5) 0.0261(5) 0.0430(6) 0.0076(4) -0.0085(4) 0.0036(4)
F2 0.0273(5) 0.0270(5) 0.0489(6) 0.0080(5) 0.0108(4) -0.0032(4)
F6 0.0442(6) 0.0313(5) 0.0246(5) 0.0048(4) -0.0088(4) 0.0055(4)
C3 0.0248(7) 0.0183(7) 0.0202(7) -0.0034(6) 0.0016(6) -0.0039(6)
C4 0.0143(6) 0.0168(7) 0.0185(7) -0.0025(5) 0.0018(5) 0.0016(5)
F1 0.0278(6) 0.0283(6) 0.1129(12) -0.0205(7) 0.0190(6) 0.0042(4)
C1 0.0218(7) 0.0218(7) 0.0135(7) 0.0008(5) 0.0016(5) 0.0007(5)
C11 0.0181(7) 0.0201(7) 0.0222(8) 0.0027(6) 0.0040(6) 0.0010(5)
F5 0.0873(10) 0.0577(8) 0.0283(6) -0.0181(5) 0.0103(6) -0.0360(7)
C10 0.0144(6) 0.0164(7) 0.0163(7) 0.0001(5) 0.0007(5) 0.0016(5)
C9 0.0197(7) 0.0184(7) 0.0246(8) 0.0003(6) -0.0012(6) 0.0014(5)
C12 0.0250(8) 0.0168(7) 0.0297(8) 0.0029(6) 0.0040(6) 0.0001(6)
C13 0.0232(7) 0.0191(7) 0.0266(8) -0.0041(6) -0.0011(6) 0.0049(6)
C15 0.0223(7) 0.0194(7) 0.0279(8) 0.0008(6) 0.0087(6) -0.0013(5)
C14 0.0239(8) 0.0257(8) 0.0276(8) -0.0035(6) 0.0097(6) 0.0025(6)
C8 0.0193(7) 0.0272(8) 0.0283(8) -0.0046(7) -0.0070(6) 0.0037(6)
C6 0.0197(7) 0.0255(8) 0.0350(9) 0.0007(7) 0.0049(6) -0.0048(6)
C5 0.0167(7) 0.0222(7) 0.0242(8) 0.0020(6) 0.0027(6) -0.0001(5)
C7 0.0150(7) 0.0297(8) 0.0349(9) -0.0084(7) 0.0005(6) -0.0017(6)

loop_
_atom_type_symbol
_atom_type_description
_atom_type_scat_dispersion_real
_atom_type_scat_dispersion_imag
_atom_type_scat_source
C C 0.0033 0.0016 'International Tables Vol C Tables 4.2.6.8 and 6.1.1.4'
H H 0.0000 0.0000 'International Tables Vol C Tables 4.2.6.8 and 6.1.1.4'
F F 0.0171 0.0103 'International Tables Vol C Tables 4.2.6.8 and 6.1.1.4'
P P 0.1023 0.0942 'International Tables Vol C Tables 4.2.6.8 and 6.1.1.4'
S S 0.1246 0.1234 'International Tables Vol C Tables 4.2.6.8 and 6.1.1.4'
Ni Ni 0.3393 1.1124 'International Tables Vol C Tables 4.2.6.8 and 6.1.1.4'

loop_
_geom_angle_atom_site_label_1
_geom_angle_atom_site_label_2
_geom_angle_atom_site_label_3
_geom_angle
_geom_angle_site_symmetry_1
_geom_angle_site_symmetry_3
S1 Ni1 S1 180.0 3_575 .
S1 Ni1 P1 87.22(5) 3_575 3_575
S1 Ni1 P1 92.78(5) . 3_575
S1 Ni1 P1 92.78(5) 3_575 .
S1 Ni1 P1 87.22(5) . .
P1 Ni1 P1 180.0 3_575 .
C3 S1 C1 99.77(8) . .
C3 S1 Ni1 109.46(6) . .
C1 S1 Ni1 107.69(7) . .
C10 P1 C4 101.92(7) . .
C10 P1 C2 108.32(7) . .
C4 P1 C2 106.28(8) . .
C10 P1 Ni1 124.74(6) . .
C4 P1 Ni1 111.10(7) . .
C2 P1 Ni1 103.37(7) . .
F5 P2 F4 90.51(7) . .
F5 P2 F2 89.83(7) . .
F4 P2 F2 179.67(7) . .
F5 P2 F1 91.30(8) . .
F4 P2 F1 90.38(9) . .
F2 P2 F1 89.59(8) . .
F5 P2 F6 178.50(8) . .
F4 P2 F6 89.70(7) . .
F2 P2 F6 89.97(7) . .
F1 P2 F6 90.18(7) . .
F5 P2 F3 89.95(7) . .
F4 P2 F3 89.71(9) . .
F2 P2 F3 90.31(8) . .
F1 P2 F3 178.75(7) . .
F6 P2 F3 88.57(6) . .
C1 C2 P1 106.35(10) . .
C1 C2 H2A 110.5 . .
P1 C2 H2A 110.5 . .
C1 C2 H2B 110.5 . .
P1 C2 H2B 110.5 . .
H2A C2 H2B 108.6 . .
S1 C3 H3A 109.5 . .
S1 C3 H3B 109.5 . .
H3A C3 H3B 109.5 . .
S1 C3 H3C 109.5 . .
H3A C3 H3C 109.5 . .
H3B C3 H3C 109.5 . .
C5 C4 C9 119.92(14) . .
C5 C4 P1 121.60(11) . .
C9 C4 P1 118.35(12) . .
C2 C1 S1 109.39(11) . .
C2 C1 H1A 109.8 . .
S1 C1 H1A 109.8 . .
C2 C1 H1B 109.8 . .
S1 C1 H1B 109.8 . .
H1A C1 H1B 108.2 . .
C10 C11 C12 119.69(15) . .
C10 C11 H11 120.2 . .
C12 C11 H11 120.2 . .
C11 C10 C15 119.45(14) . .
C11 C10 P1 122.93(12) . .
C15 C10 P1 117.60(11) . .
C8 C9 C4 119.80(15) . .
C8 C9 H9 120.1 . .
C4 C9 H9 120.1 . .
C13 C12 C11 120.62(14) . .
C13 C12 H12 119.7 . .
C11 C12 H12 119.7 . .
C12 C13 C14 119.77(14) . .
C12 C13 H13 120.1 . .
C14 C13 H13 120.1 . .
C14 C15 C10 120.35(14) . .
C14 C15 H15 119.8 . .
C10 C15 H15 119.8 . .
C15 C14 C13 120.13(15) . .
C15 C14 H14 119.9 . .
C13 C14 H14 119.9 . .
C7 C8 C9 119.99(14) . .
C7 C8 H8 120.0 . .
C9 C8 H8 120.0 . .
C7 C6 C5 120.47(16) . .
C7 C6 H6 119.8 . .
C5 C6 H6 119.8 . .
C4 C5 C6 119.58(14) . .
C4 C5 H5 120.2 . .
C6 C5 H5 120.2 . .
C6 C7 C8 120.23(15) . .
C6 C7 H7 119.9 . .
C8 C7 H7 119.9 . .

loop_
_geom_bond_atom_site_label_1
_geom_bond_atom_site_label_2
_geom_bond_distance
_geom_bond_site_symmetry_2
Ni1 S1 2.1940(14) 3_575
Ni1 S1 2.1940(14) .
Ni1 P1 2.2320(11) 3_575
Ni1 P1 2.2320(11) .
S1 C3 1.8228(19) .
S1 C1 1.8416(17) .
P1 C10 1.8178(19) .
P1 C4 1.8199(18) .
P1 C2 1.8282(19) .
P2 F5 1.5986(17) .
P2 F4 1.5989(13) .
P2 F2 1.6027(13) .
P2 F1 1.6079(14) .
P2 F6 1.6079(16) .
P2 F3 1.6166(14) .
C2 C1 1.525(2) .
C2 H2A 0.9900 .
C2 H2B 0.9900 .
C3 H3A 0.9800 .
C3 H3B 0.9800 .
C3 H3C 0.9800 .
C4 C5 1.394(2) .
C4 C9 1.406(2) .
C1 H1A 0.9900 .
C1 H1B 0.9900 .
C11 C10 1.396(2) .
C11 C12 1.397(2) .
C11 H11 0.9500 .
C10 C15 1.406(2) .
C9 C8 1.393(2) .
C9 H9 0.9500 .
C12 C13 1.385(2) .
C12 H12 0.9500 .
C13 C14 1.397(2) .
C13 H13 0.9500 .
C15 C14 1.383(2) .
C15 H15 0.9500 .
C14 H14 0.9500 .
C8 C7 1.392(3) .
C8 H8 0.9500 .
C6 C7 1.384(2) .
C6 C5 1.398(2) .
C6 H6 0.9500 .
C5 H5 0.9500 .
C7 H7 0.9500 .

loop_
_geom_torsion_atom_site_label_1
_geom_torsion_atom_site_label_2
_geom_torsion_atom_site_label_3
_geom_torsion_atom_site_label_4
_geom_torsion
_geom_torsion_site_symmetry_1
S1 Ni1 S1 C3 30(2) 3_575
P1 Ni1 S1 C3 -76.09(8) 3_575
P1 Ni1 S1 C3 103.91(8) .
S1 Ni1 S1 C1 -78(2) 3_575
P1 Ni1 S1 C1 176.36(5) 3_575
P1 Ni1 S1 C1 -3.64(5) .
S1 Ni1 P1 C10 -27.98(6) 3_575
S1 Ni1 P1 C10 152.02(6) .
P1 Ni1 P1 C10 46(6) 3_575
S1 Ni1 P1 C4 94.49(6) 3_575
S1 Ni1 P1 C4 -85.50(6) .
P1 Ni1 P1 C4 168(6) 3_575
S1 Ni1 P1 C2 -151.89(5) 3_575
S1 Ni1 P1 C2 28.11(5) .
P1 Ni1 P1 C2 -78(6) 3_575
C10 P1 C2 C1 173.65(9) .
C4 P1 C2 C1 64.79(11) .
Ni1 P1 C2 C1 -52.27(10) .
C10 P1 C4 C5 120.90(13) .
C2 P1 C4 C5 -125.76(13) .
Ni1 P1 C4 C5 -13.99(14) .
C10 P1 C4 C9 -54.95(13) .
C2 P1 C4 C9 58.40(13) .
Ni1 P1 C4 C9 170.16(10) .
P1 C2 C1 S1 51.37(12) .
C3 S1 C1 C2 -142.07(11) .
Ni1 S1 C1 C2 -27.88(11) .
C12 C11 C10 C15 -0.3(2) .
C12 C11 C10 P1 -178.46(11) .
C4 P1 C10 C11 129.53(13) .
C2 P1 C10 C11 17.72(14) .
Ni1 P1 C10 C11 -104.02(13) .
C4 P1 C10 C15 -48.66(13) .
C2 P1 C10 C15 -160.48(11) .
Ni1 P1 C10 C15 77.79(13) .
C5 C4 C9 C8 -1.1(2) .
P1 C4 C9 C8 174.84(12) .
C10 C11 C12 C13 0.7(2) .
C11 C12 C13 C14 -0.6(2) .
C11 C10 C15 C14 -0.1(2) .
P1 C10 C15 C14 178.12(12) .
C10 C15 C14 C13 0.2(2) .
C12 C13 C14 C15 0.1(2) .
C4 C9 C8 C7 0.8(2) .
C9 C4 C5 C6 0.4(2) .
P1 C4 C5 C6 -175.41(12) .
C7 C6 C5 C4 0.7(2) .
C5 C6 C7 C8 -1.0(3) .
C9 C8 C7 C6 0.3(2) .
